data_7029476
loop_
_publ_author_name
'Monzittu, Francesco M.'
'Fern\'andez-Moreira, Vanesa'
'Lippolis, Vito'
'Arca, Massimiliano'
'Laguna, Antonio'
'Gimeno, M Concepci\'on'

_publ_section_title
;
 Different emissive properties in dithiolate gold(i) complexes as a
 function of the presence of phenylene spacers.
;
_journal_issue 16
_journal_name_full 'Dalton transactions (Cambridge, England : 2003)'
_journal_page_first 6212
_journal_page_last 6220
_journal_paper_doi 10.1039/c3dt53530d
_journal_volume 43
_journal_year 2014
_chemical_formula_sum 'C50 H42 Au2 P2 S2'
_chemical_formula_weight 1162.83
_chemical_name_systematic
; 
 ? 
;
_space_group_IT_number 14
_symmetry_cell_setting monoclinic
_symmetry_space_group_name_Hall '-P 2yn'
_symmetry_space_group_name_H-M 'P 1 21/n 1'
_atom_sites_solution_hydrogens geom
_atom_sites_solution_primary direct
_atom_sites_solution_secondary difmap
_audit_creation_method SHELXL-97
_cell_angle_alpha 90.00
_cell_angle_beta 105.8050(10)
_cell_angle_gamma 90.00
_cell_formula_units_Z 2
_cell_length_a 14.4157(2)
_cell_length_b 9.02110(10)
_cell_length_c 16.5956(2)
_cell_measurement_reflns_used 15203
_cell_measurement_temperature 100(2)
_cell_measurement_theta_max 28.7970
_cell_measurement_theta_min 4.1640
_cell_volume 2076.59(5)
_computing_cell_refinement
;
CrysAlisPro, Agilent Technologies,
Version 1.171.35.21 (release 20-01-2012 CrysAlis171 .NET)
(compiled Jan 23 2012,18:06:46)
;
_computing_data_collection
;
CrysAlisPro, Agilent Technologies,
Version 1.171.35.21 (release 20-01-2012 CrysAlis171 .NET)
(compiled Jan 23 2012,18:06:46)
;
_computing_data_reduction
;
CrysAlisPro, Agilent Technologies,
Version 1.171.35.21 (release 20-01-2012 CrysAlis171 .NET)
(compiled Jan 23 2012,18:06:46)
;
_computing_molecular_graphics XP
_computing_publication_material XCIF
_computing_structure_refinement 'SHELXL-97 (Sheldrick, 1997)'
_computing_structure_solution 'SHELXS-97 (Sheldrick, 1990)'
_diffrn_ambient_temperature 100(2)
_diffrn_detector_area_resol_mean 16.0655
_diffrn_measured_fraction_theta_full 0.995
_diffrn_measured_fraction_theta_max 0.995
_diffrn_measurement_device_type 'Xcalibur, Sapphire3'
_diffrn_measurement_method '\w rotations'
_diffrn_radiation_monochromator graphite
_diffrn_radiation_source 'fine-focus sealed tube'
_diffrn_radiation_type MoK\a
_diffrn_radiation_wavelength 0.71073
_diffrn_reflns_av_R_equivalents 0.0209
_diffrn_reflns_av_sigmaI/netI 0.0140
_diffrn_reflns_limit_h_max 17
_diffrn_reflns_limit_h_min -17
_diffrn_reflns_limit_k_max 10
_diffrn_reflns_limit_k_min -10
_diffrn_reflns_limit_l_max 20
_diffrn_reflns_limit_l_min -20
_diffrn_reflns_number 20406
_diffrn_reflns_theta_full 25.50
_diffrn_reflns_theta_max 25.50
_diffrn_reflns_theta_min 4.17
_exptl_absorpt_coefficient_mu 7.270
_exptl_absorpt_correction_T_max 0.4758
_exptl_absorpt_correction_T_min 0.2743
_exptl_absorpt_correction_type multi-scan
_exptl_absorpt_process_details
;
CrysAlisPro, Agilent Technologies,
Version 1.171.35.21 (release 20-01-2012 CrysAlis171 .NET)
(compiled Jan 23 2012,18:06:46)
Empirical absorption correction using spherical harmonics,
 implemented in SCALE3 ABSPACK scaling algorithm.
;
_exptl_crystal_colour colorless
_exptl_crystal_density_diffrn 1.860
_exptl_crystal_density_method 'not measured'
_exptl_crystal_description prism
_exptl_crystal_F_000 1124
_exptl_crystal_size_max 0.24
_exptl_crystal_size_mid 0.18
_exptl_crystal_size_min 0.12
_refine_diff_density_max 0.430
_refine_diff_density_min -0.353
_refine_diff_density_rms 0.069
_refine_ls_extinction_method none
_refine_ls_goodness_of_fit_ref 1.059
_refine_ls_hydrogen_treatment constr
_refine_ls_matrix_type full
_refine_ls_number_parameters 253
_refine_ls_number_reflns 3838
_refine_ls_number_restraints 0
_refine_ls_restrained_S_all 1.059
_refine_ls_R_factor_all 0.0143
_refine_ls_R_factor_gt 0.0133
_refine_ls_shift/su_max 0.003
_refine_ls_shift/su_mean 0.000
_refine_ls_structure_factor_coef Fsqd
_refine_ls_weighting_details 'calc w=1/[\s^2^(Fo^2^)+(0.0154P)^2^+2.1312P] where P=(Fo^2^+2Fc^2^)/3'
_refine_ls_weighting_scheme calc
_refine_ls_wR_factor_gt 0.0330
_refine_ls_wR_factor_ref 0.0333
_reflns_number_gt 3686
_reflns_number_total 3838
_reflns_threshold_expression >2sigma(I)
_cod_data_source_file c3dt53530d2.cif
_cod_data_source_block c310
_cod_depositor_comments
;
The following automatic conversions were performed:

'_symmetry_cell_setting' value 'Monoclinic' changed to 'monoclinic'
according to
/usr/data/users/saulius/crontab/automatic-downloads/current/RSC/lib/dictionaries/cif_core.dic
dictionary named 'cif_core.dic' version 2.4.2 from 2011-04-26.

Automatic conversion script
Id: cif_fix_values 2281 2013-09-26 08:29:07Z andrius 

The following automatic conversions were performed:

'_exptl_absorpt_correction_type' value 'multi-scans' was replaced
with the value 'multi-scan' as specified in the replacement file
'src/cod-tools/trunk/data/replacement-values/replacement_values.lst'.

Automatic conversion script
Id: cif_fix_values 5376 2017-05-30 11:51:03Z andrius 
;
_cod_original_cell_volume 2076.59(4)
_cod_original_sg_symbol_H-M P2(1)/n
_cod_database_code 7029476

loop_
_symmetry_equiv_pos_as_xyz
'x, y, z'
'-x+1/2, y+1/2, -z+1/2'
'-x, -y, -z'
'x-1/2, -y-1/2, z-1/2'

loop_
_atom_site_label
_atom_site_type_symbol
_atom_site_fract_x
_atom_site_fract_y
_atom_site_fract_z
_atom_site_U_iso_or_equiv
_atom_site_adp_type
_atom_site_occupancy
_atom_site_symmetry_multiplicity
_atom_site_calc_flag
_atom_site_refinement_flags
Au1 Au 0.747730(6) 0.590447(9) 1.016794(5) 0.01371(4) Uani 1 1 d .
P1 P 0.75511(4) 0.72977(6) 0.90566(4) 0.01242(12) Uani 1 1 d .
C1 C 0.85225(15) 0.6940(3) 0.85831(14) 0.0148(5) Uani 1 1 d .
C2 C 0.91430(17) 0.5752(3) 0.88469(17) 0.0215(5) Uani 1 1 d .
H2 H 0.9035 0.5078 0.9252 0.026 Uiso 1 1 calc R
C3 C 0.99240(18) 0.5552(3) 0.85174(19) 0.0274(6) Uani 1 1 d .
H3 H 1.0354 0.4747 0.8703 0.033 Uiso 1 1 calc R
C4 C 1.00778(17) 0.6519(3) 0.79214(17) 0.0253(6) Uani 1 1 d .
H4 H 1.0607 0.6370 0.7693 0.030 Uiso 1 1 calc R
C5 C 0.94625(17) 0.7703(3) 0.76577(16) 0.0230(5) Uani 1 1 d .
H5 H 0.9569 0.8367 0.7248 0.028 Uiso 1 1 calc R
C6 C 0.86928(16) 0.7923(3) 0.79888(15) 0.0179(5) Uani 1 1 d .
H6 H 0.8277 0.8747 0.7812 0.022 Uiso 1 1 calc R
C11 C 0.64291(15) 0.7204(2) 0.82320(14) 0.0138(5) Uani 1 1 d .
C12 C 0.63793(16) 0.6891(3) 0.74040(15) 0.0175(5) Uani 1 1 d .
H12 H 0.6954 0.6778 0.7235 0.021 Uiso 1 1 calc R
C13 C 0.54909(17) 0.6741(3) 0.68230(16) 0.0223(5) Uani 1 1 d .
H13 H 0.5459 0.6501 0.6259 0.027 Uiso 1 1 calc R
C14 C 0.46480(17) 0.6937(3) 0.70580(16) 0.0217(5) Uani 1 1 d .
H14 H 0.4041 0.6849 0.6654 0.026 Uiso 1 1 calc R
C15 C 0.46920(17) 0.7261(3) 0.78792(17) 0.0236(6) Uani 1 1 d .
H15 H 0.4116 0.7404 0.8042 0.028 Uiso 1 1 calc R
C16 C 0.55799(17) 0.7377(3) 0.84665(16) 0.0224(5) Uani 1 1 d .
H16 H 0.5609 0.7576 0.9035 0.027 Uiso 1 1 calc R
C21 C 0.77533(16) 0.9229(2) 0.93593(14) 0.0130(5) Uani 1 1 d .
C22 C 0.71362(16) 1.0391(3) 0.90184(15) 0.0158(5) Uani 1 1 d .
H22 H 0.6559 1.0207 0.8590 0.019 Uiso 1 1 calc R
C23 C 0.73736(17) 1.1828(3) 0.93112(15) 0.0186(5) Uani 1 1 d .
H23 H 0.6956 1.2626 0.9079 0.022 Uiso 1 1 calc R
C24 C 0.82089(17) 1.2102(3) 0.99358(15) 0.0196(5) Uani 1 1 d .
H24 H 0.8358 1.3085 1.0135 0.023 Uiso 1 1 calc R
C25 C 0.88310(18) 1.0952(3) 1.02731(17) 0.0229(6) Uani 1 1 d .
H25 H 0.9410 1.1143 1.0697 0.027 Uiso 1 1 calc R
C26 C 0.85999(17) 0.9525(3) 0.99860(16) 0.0202(5) Uani 1 1 d .
H26 H 0.9023 0.8734 1.0218 0.024 Uiso 1 1 calc R
S1 S 0.72947(4) 0.45310(7) 1.12849(4) 0.01860(12) Uani 1 1 d .
C30 C 0.68448(18) 0.5930(3) 1.18942(16) 0.0196(5) Uani 1 1 d .
H30A H 0.6429 0.5437 1.2200 0.024 Uiso 1 1 calc R
H30B H 0.7399 0.6374 1.2314 0.024 Uiso 1 1 calc R
C31 C 0.62788(16) 0.7146(3) 1.13533(15) 0.0169(5) Uani 1 1 d .
C32 C 0.53685(16) 0.6886(3) 1.08159(15) 0.0172(5) Uani 1 1 d .
H32 H 0.5085 0.5933 1.0803 0.021 Uiso 1 1 calc R
C33 C 0.48715(16) 0.7990(3) 1.03011(15) 0.0167(5) Uani 1 1 d .
H33 H 0.4248 0.7783 0.9945 0.020 Uiso 1 1 calc R
C34 C 0.52636(16) 0.9409(3) 1.02901(15) 0.0151(5) Uani 1 1 d .
C35 C 0.61759(17) 0.9664(3) 1.08353(16) 0.0193(5) Uani 1 1 d .
H35 H 0.6463 1.0615 1.0849 0.023 Uiso 1 1 calc R
C36 C 0.66721(17) 0.8551(3) 1.13586(15) 0.0190(5) Uani 1 1 d .
H36 H 0.7290 0.8756 1.1725 0.023 Uiso 1 1 calc R

loop_
_atom_site_aniso_label
_atom_site_aniso_U_11
_atom_site_aniso_U_22
_atom_site_aniso_U_33
_atom_site_aniso_U_23
_atom_site_aniso_U_13
_atom_site_aniso_U_12
Au1 0.01459(5) 0.01377(6) 0.01403(6) 0.00225(3) 0.00606(4) 0.00231(3)
P1 0.0128(3) 0.0138(3) 0.0115(3) -0.0005(2) 0.0046(2) 0.0006(2)
C1 0.0136(11) 0.0164(12) 0.0148(12) -0.0050(9) 0.0044(9) -0.0019(9)
C2 0.0181(12) 0.0178(13) 0.0291(15) -0.0004(11) 0.0071(11) 0.0011(9)
C3 0.0195(12) 0.0253(14) 0.0390(17) -0.0072(12) 0.0103(12) 0.0045(11)
C4 0.0153(11) 0.0363(15) 0.0275(15) -0.0160(12) 0.0114(11) -0.0065(11)
C5 0.0192(12) 0.0343(15) 0.0178(13) -0.0061(11) 0.0087(10) -0.0099(11)
C6 0.0167(11) 0.0219(13) 0.0146(12) -0.0023(10) 0.0032(9) -0.0027(9)
C11 0.0137(10) 0.0117(11) 0.0161(12) -0.0006(9) 0.0043(9) -0.0022(8)
C12 0.0155(11) 0.0202(13) 0.0187(13) -0.0030(10) 0.0079(9) -0.0021(9)
C13 0.0216(12) 0.0300(14) 0.0152(13) -0.0052(11) 0.0048(10) -0.0023(10)
C14 0.0141(11) 0.0263(14) 0.0224(13) -0.0010(11) 0.0008(10) -0.0032(10)
C15 0.0144(11) 0.0314(15) 0.0276(14) -0.0031(12) 0.0099(10) -0.0018(10)
C16 0.0201(12) 0.0319(15) 0.0183(13) -0.0053(11) 0.0107(10) -0.0028(11)
C21 0.0143(11) 0.0151(12) 0.0114(12) -0.0005(9) 0.0066(9) 0.0000(8)
C22 0.0132(10) 0.0183(12) 0.0158(12) 0.0014(10) 0.0037(9) 0.0013(9)
C23 0.0206(12) 0.0170(12) 0.0209(13) 0.0018(10) 0.0104(10) 0.0043(9)
C24 0.0244(12) 0.0157(12) 0.0217(13) -0.0058(10) 0.0114(10) -0.0022(10)
C25 0.0208(12) 0.0240(14) 0.0195(14) -0.0060(10) -0.0020(10) -0.0003(10)
C26 0.0212(12) 0.0186(13) 0.0177(13) -0.0006(10) 0.0002(10) 0.0052(10)
S1 0.0208(3) 0.0174(3) 0.0203(3) 0.0071(2) 0.0103(2) 0.0064(2)
C30 0.0221(12) 0.0224(13) 0.0156(13) 0.0039(10) 0.0074(10) 0.0043(9)
C31 0.0206(11) 0.0199(12) 0.0137(12) 0.0008(10) 0.0107(10) 0.0063(9)
C32 0.0179(11) 0.0183(12) 0.0187(12) 0.0018(10) 0.0108(10) 0.0029(9)
C33 0.0132(11) 0.0231(13) 0.0154(12) 0.0000(10) 0.0068(9) 0.0024(9)
C34 0.0164(11) 0.0177(12) 0.0144(12) -0.0015(10) 0.0094(9) 0.0053(9)
C35 0.0216(12) 0.0151(12) 0.0209(13) -0.0020(10) 0.0055(10) 0.0021(10)
C36 0.0165(11) 0.0239(13) 0.0150(12) -0.0012(10) 0.0014(9) 0.0037(10)

loop_
_atom_type_symbol
_atom_type_description
_atom_type_scat_dispersion_real
_atom_type_scat_dispersion_imag
_atom_type_scat_source
C C 0.0033 0.0016 'International Tables Vol C Tables 4.2.6.8 and 6.1.1.4'
H H 0.0000 0.0000 'International Tables Vol C Tables 4.2.6.8 and 6.1.1.4'
P P 0.1023 0.0942 'International Tables Vol C Tables 4.2.6.8 and 6.1.1.4'
S S 0.1246 0.1234 'International Tables Vol C Tables 4.2.6.8 and 6.1.1.4'
Au Au -2.0133 8.8022 'International Tables Vol C Tables 4.2.6.8 and 6.1.1.4'

loop_
_geom_angle_atom_site_label_1
_geom_angle_atom_site_label_2
_geom_angle_atom_site_label_3
_geom_angle
_geom_angle_site_symmetry_3
P1 Au1 S1 176.13(2) .
C1 P1 C11 107.46(10) .
C1 P1 C21 101.92(10) .
C11 P1 C21 107.25(10) .
C1 P1 Au1 117.97(8) .
C11 P1 Au1 111.08(7) .
C21 P1 Au1 110.36(8) .
C2 C1 C6 119.4(2) .
C2 C1 P1 120.58(19) .
C6 C1 P1 119.89(17) .
C1 C2 C3 119.8(2) .
C4 C3 C2 120.3(2) .
C5 C4 C3 120.1(2) .
C6 C5 C4 120.1(2) .
C5 C6 C1 120.3(2) .
C12 C11 C16 119.3(2) .
C12 C11 P1 123.54(17) .
C16 C11 P1 117.10(18) .
C13 C12 C11 119.9(2) .
C12 C13 C14 120.5(2) .
C15 C14 C13 119.9(2) .
C14 C15 C16 119.8(2) .
C15 C16 C11 120.6(2) .
C22 C21 C26 119.4(2) .
C22 C21 P1 125.04(18) .
C26 C21 P1 115.58(17) .
C21 C22 C23 119.3(2) .
C24 C23 C22 120.7(2) .
C23 C24 C25 120.3(2) .
C26 C25 C24 119.3(2) .
C25 C26 C21 121.0(2) .
C30 S1 Au1 101.99(8) .
C31 C30 S1 112.69(17) .
C36 C31 C32 118.1(2) .
C36 C31 C30 120.4(2) .
C32 C31 C30 121.5(2) .
C33 C32 C31 121.1(2) .
C32 C33 C34 121.6(2) .
C35 C34 C33 117.0(2) .
C35 C34 C34 121.5(3) 3_677
C33 C34 C34 121.5(3) 3_677
C36 C35 C34 121.2(2) .
C31 C36 C35 121.0(2) .

loop_
_geom_bond_atom_site_label_1
_geom_bond_atom_site_label_2
_geom_bond_distance
_geom_bond_site_symmetry_2
Au1 P1 2.2582(6) .
Au1 S1 2.3035(6) .
P1 C1 1.812(2) .
P1 C11 1.814(2) .
P1 C21 1.814(2) .
C1 C2 1.388(3) .
C1 C6 1.397(3) .
C2 C3 1.391(4) .
C3 C4 1.381(4) .
C4 C5 1.381(4) .
C5 C6 1.380(3) .
C11 C12 1.385(3) .
C11 C16 1.391(3) .
C12 C13 1.384(3) .
C13 C14 1.385(3) .
C14 C15 1.378(4) .
C15 C16 1.386(3) .
C21 C22 1.392(3) .
C21 C26 1.397(3) .
C22 C23 1.393(3) .
C23 C24 1.381(3) .
C24 C25 1.386(3) .
C25 C26 1.381(3) .
S1 C30 1.842(2) .
C30 C31 1.508(3) .
C31 C36 1.388(4) .
C31 C32 1.391(3) .
C32 C33 1.379(3) .
C33 C34 1.401(3) .
C34 C35 1.398(3) .
C34 C34 1.498(5) 3_677
C35 C36 1.391(3) .
